data_1560774
loop_
_publ_author_name
'Zhang, Xiu-Tang'
'Chen, Hong-Tai'
'Li, Bin'
'Liu, Guang-Zeng'
'Liu, Xin-Zheng'

_publ_section_title
;
 3-Fold and 6-Fold interpenetrating diamond nets based on the designed
 N,N'-dioxide 3,3'-benzo(c)cinnoline dicarboxylic acid with highly
 sensitive luminscence sensing for NACs and Fe3+ ion
;
_journal_name_full 'Journal of Solid State Chemistry'
_journal_page_first 28
_journal_page_last 34
_journal_paper_doi 10.1016/j.jssc.2018.08.005
_journal_volume 267
_journal_year 2018
_chemical_formula_sum 'C52 H44 N12 O16 Zn2'
_chemical_formula_weight 1223.73
_space_group_IT_number 14
_space_group_name_Hall '-P 2ybc'
_space_group_name_H-M_alt 'P 1 21/c 1'
_symmetry_cell_setting monoclinic
_symmetry_space_group_name_H-M 'P 1 21/c 1'
_atom_sites_solution_hydrogens geom
_atom_sites_solution_primary direct
_atom_sites_solution_secondary difmap
_cell_angle_alpha 90.00
_cell_angle_beta 94.881(2)
_cell_angle_gamma 90.00
_cell_formula_units_Z 2
_cell_length_a 6.4259(3)
_cell_length_b 23.2131(12)
_cell_length_c 17.4546(10)
_cell_measurement_reflns_used 5704
_cell_measurement_temperature 296(2)
_cell_measurement_theta_max 21.87
_cell_measurement_theta_min 3.18
_cell_volume 2594.2(2)
_computing_cell_refinement 'Bruker SMART'
_computing_data_collection 'Bruker SMART'
_computing_data_reduction 'Bruker SAINT'
_computing_molecular_graphics 'Bruker SHELXTL'
_computing_publication_material 'Bruker SHELXTL'
_computing_structure_refinement 'SHELXL-97 (Sheldrick, 1997)'
_computing_structure_solution 'SHELXS-97 (Sheldrick, 1990)'
_diffrn_ambient_temperature 296(2)
_diffrn_measured_fraction_theta_full 0.998
_diffrn_measured_fraction_theta_max 0.998
_diffrn_measurement_device_type 'CCD area detector'
_diffrn_measurement_method 'phi and omega scans'
_diffrn_radiation_monochromator graphite
_diffrn_radiation_source 'fine-focus sealed tube'
_diffrn_radiation_type MoK\a
_diffrn_radiation_wavelength 0.71073
_diffrn_reflns_av_R_equivalents 0.1223
_diffrn_reflns_av_sigmaI/netI 0.0799
_diffrn_reflns_limit_h_max 7
_diffrn_reflns_limit_h_min -7
_diffrn_reflns_limit_k_max 27
_diffrn_reflns_limit_k_min -27
_diffrn_reflns_limit_l_max 20
_diffrn_reflns_limit_l_min -20
_diffrn_reflns_number 34371
_diffrn_reflns_theta_full 25.00
_diffrn_reflns_theta_max 25.00
_diffrn_reflns_theta_min 3.18
_exptl_absorpt_coefficient_mu 1.010
_exptl_absorpt_correction_T_max 0.9236
_exptl_absorpt_correction_T_min 0.8884
_exptl_absorpt_correction_type none
_exptl_crystal_density_diffrn 1.567
_exptl_crystal_density_meas 0
_exptl_crystal_density_method 'not measured'
_exptl_crystal_F_000 1256
_exptl_crystal_size_max 0.12
_exptl_crystal_size_mid 0.10
_exptl_crystal_size_min 0.08
_refine_diff_density_max 0.676
_refine_diff_density_min -0.417
_refine_diff_density_rms 0.081
_refine_ls_extinction_method none
_refine_ls_goodness_of_fit_ref 1.002
_refine_ls_hydrogen_treatment mixed
_refine_ls_matrix_type full
_refine_ls_number_parameters 372
_refine_ls_number_reflns 4572
_refine_ls_number_restraints 0
_refine_ls_restrained_S_all 1.002
_refine_ls_R_factor_all 0.1084
_refine_ls_R_factor_gt 0.0560
_refine_ls_shift/su_max 0.002
_refine_ls_shift/su_mean 0.000
_refine_ls_structure_factor_coef Fsqd
_refine_ls_weighting_details 'calc w=1/[\s^2^(Fo^2^)+(0.0770P)^2^+1.9918P] where P=(Fo^2^+2Fc^2^)/3'
_refine_ls_weighting_scheme calc
_refine_ls_wR_factor_gt 0.1275
_refine_ls_wR_factor_ref 0.1504
_reflns_number_gt 2934
_reflns_number_total 4572
_reflns_threshold_expression >2sigma(I)
_cod_data_source_file JSSC-2018-267-28.cif
_cod_data_source_block y
_cod_depositor_comments
;
The following automatic conversions were performed:

data item '_symmetry_cell_setting' value 'Monoclinic' was changed to
'monoclinic' in accordance with the built-in table derived from the
CIF Core dictionary named 'cif_core.dic' version 2.4.5 last updated
on 2014-11-21.

Automatic conversion script
Id: cif_fix_values 8369 2020-08-20 11:38:08Z andrius 
;
_cod_original_sg_symbol_H-M P2(1)/c
_cod_database_code 1560774

loop_
_symmetry_equiv_pos_as_xyz
'x, y, z'
'-x, y+1/2, -z+1/2'
'-x, -y, -z'
'x, -y-1/2, z-1/2'

loop_
_atom_site_label
_atom_site_type_symbol
_atom_site_fract_x
_atom_site_fract_y
_atom_site_fract_z
_atom_site_U_iso_or_equiv
_atom_site_adp_type
_atom_site_occupancy
_atom_site_symmetry_multiplicity
_atom_site_calc_flag
_atom_site_refinement_flags
_atom_site_disorder_assembly
_atom_site_disorder_group
C1 C 0.3505(8) 0.5521(2) 0.8040(3) 0.0460(13) Uani 1 1 d . . .
C2 C 0.5165(7) 0.5976(2) 0.7961(3) 0.0387(12) Uani 1 1 d . . .
C3 C 0.5376(8) 0.6451(2) 0.8461(3) 0.0460(13) Uani 1 1 d . . .
H3 H 0.4427 0.6501 0.8829 0.055 Uiso 1 1 calc R . .
C4 C 0.6961(8) 0.6839(2) 0.8414(3) 0.0476(14) Uani 1 1 d . . .
H4 H 0.7100 0.7142 0.8763 0.057 Uiso 1 1 calc R . .
C5 C 0.8379(7) 0.6790(2) 0.7850(3) 0.0380(12) Uani 1 1 d . . .
C6 C 0.8066(8) 0.6327(2) 0.7349(3) 0.0391(12) Uani 1 1 d . . .
C7 C 0.6509(8) 0.5927(2) 0.7406(3) 0.0428(13) Uani 1 1 d . . .
H7 H 0.6377 0.5620 0.7062 0.051 Uiso 1 1 calc R . .
C8 C 1.1319(8) 0.7085(2) 0.7139(3) 0.0421(13) Uani 1 1 d . . .
C9 C 1.0095(8) 0.71812(19) 0.7748(3) 0.0394(12) Uani 1 1 d . . .
C10 C 1.0632(9) 0.7660(2) 0.8217(3) 0.0547(15) Uani 1 1 d . . .
H10 H 0.9916 0.7730 0.8649 0.066 Uiso 1 1 calc R . .
C11 C 1.2200(8) 0.8026(2) 0.8044(4) 0.0566(15) Uani 1 1 d . . .
H11 H 1.2509 0.8345 0.8356 0.068 Uiso 1 1 calc R . .
C12 C 1.3333(8) 0.7931(2) 0.7415(3) 0.0476(13) Uani 1 1 d . . .
C13 C 1.2926(8) 0.7454(2) 0.6974(3) 0.0499(14) Uani 1 1 d . . .
H13 H 1.3718 0.7376 0.6564 0.060 Uiso 1 1 calc R . .
C14 C 1.4979(9) 0.8355(3) 0.7188(4) 0.0565(15) Uani 1 1 d . . .
C15 C -0.0735(7) 0.4600(2) 0.8750(3) 0.0371(12) Uani 1 1 d . . .
H15 H -0.0780 0.4976 0.8566 0.045 Uiso 1 1 calc R . .
C16 C -0.1419(8) 0.3822(2) 0.9389(3) 0.0496(14) Uani 1 1 d . . .
H16 H -0.1997 0.3566 0.9722 0.059 Uiso 1 1 calc R . .
C17 C 0.0098(8) 0.3708(2) 0.8927(3) 0.0471(14) Uani 1 1 d . . .
H17 H 0.0748 0.3353 0.8883 0.057 Uiso 1 1 calc R . .
C18 C -0.3508(7) 0.4704(2) 0.9638(3) 0.0350(11) Uani 1 1 d . . .
C19 C -0.3217(7) 0.5277(2) 0.9808(3) 0.0401(12) Uani 1 1 d . . .
H19 H -0.2024 0.5466 0.9673 0.048 Uiso 1 1 calc R . .
C20 C -0.5299(7) 0.4426(2) 0.9820(3) 0.0396(12) Uani 1 1 d . . .
H20 H -0.5507 0.4040 0.9692 0.048 Uiso 1 1 calc R . .
C21 C -0.0894(7) 0.4542(2) 0.6525(3) 0.0403(12) Uani 1 1 d . . .
H21 H -0.1534 0.4786 0.6856 0.048 Uiso 1 1 calc R . .
C22 C 0.1226(8) 0.3948(2) 0.6070(3) 0.0424(13) Uani 1 1 d . . .
H22 H 0.2359 0.3703 0.6033 0.051 Uiso 1 1 calc R . .
C23 C -0.0240(8) 0.4055(2) 0.5504(3) 0.0424(13) Uani 1 1 d . . .
H23 H -0.0326 0.3901 0.5011 0.051 Uiso 1 1 calc R . .
C24 C -0.3344(7) 0.4720(2) 0.5391(3) 0.0362(12) Uani 1 1 d . . .
C25 C -0.3351(8) 0.4819(2) 0.4610(3) 0.0428(13) Uani 1 1 d . . .
H25 H -0.2233 0.4695 0.4347 0.051 Uiso 1 1 calc R . .
C26 C -0.4998(7) 0.4899(2) 0.5782(3) 0.0374(12) Uani 1 1 d . . .
H26 H -0.5002 0.4831 0.6307 0.045 Uiso 1 1 calc R . .
Zn1 Zn 0.25721(8) 0.43002(2) 0.77331(3) 0.0332(2) Uani 1 1 d . . .
N1 N 0.0536(6) 0.41955(16) 0.8533(2) 0.0350(10) Uani 1 1 d . . .
N2 N -0.1949(6) 0.43921(17) 0.9273(2) 0.0374(10) Uani 1 1 d . . .
N3 N 0.0822(6) 0.42505(17) 0.6718(2) 0.0404(10) Uani 1 1 d . . .
N4 N -0.1612(6) 0.44420(16) 0.5791(2) 0.0362(10) Uani 1 1 d . . .
N5 N 1.0936(7) 0.6607(2) 0.6655(2) 0.0530(12) Uani 1 1 d . . .
N6 N 0.9379(7) 0.62474(19) 0.6748(3) 0.0515(12) Uani 1 1 d . . .
O1 O 0.4007(6) 0.50327(15) 0.7779(2) 0.0520(10) Uani 1 1 d . . .
O2 O 0.1893(6) 0.56454(16) 0.8322(3) 0.0768(14) Uani 1 1 d . . .
O3 O 1.6025(8) 0.8226(2) 0.6666(3) 0.111(2) Uani 1 1 d . . .
O4 O 1.5136(6) 0.88114(19) 0.7552(3) 0.0701(12) Uani 1 1 d . . .
O5 O 1.2024(8) 0.6506(2) 0.6111(3) 0.0983(18) Uani 1 1 d . . .
H5 H 1.2385 0.6812 0.5926 0.147 Uiso 1 1 calc R . .
O6 O 0.9136(7) 0.5841(2) 0.6284(3) 0.0831(15) Uani 1 1 d . . .
H6 H 0.7903 0.5745 0.6240 0.125 Uiso 1 1 calc R . .
O1W O 0.5750(17) 0.6552(5) 0.5321(7) 0.262(5) Uani 1 1 d . . .
O2W O 0.564(3) 0.7731(6) 0.5207(7) 0.403(11) Uani 1 1 d . . .

loop_
_atom_site_aniso_label
_atom_site_aniso_U_11
_atom_site_aniso_U_22
_atom_site_aniso_U_33
_atom_site_aniso_U_23
_atom_site_aniso_U_13
_atom_site_aniso_U_12
C1 0.037(3) 0.049(4) 0.051(3) 0.007(3) 0.001(3) -0.006(3)
C2 0.032(3) 0.039(3) 0.045(3) 0.003(2) 0.005(2) -0.001(2)
C3 0.046(3) 0.045(3) 0.050(3) 0.001(3) 0.022(3) -0.004(3)
C4 0.057(3) 0.038(3) 0.051(3) -0.010(3) 0.020(3) -0.005(3)
C5 0.038(3) 0.036(3) 0.041(3) 0.000(2) 0.012(2) 0.000(2)
C6 0.040(3) 0.039(3) 0.040(3) -0.002(2) 0.015(2) -0.004(2)
C7 0.042(3) 0.041(3) 0.046(3) -0.011(3) 0.010(3) -0.008(3)
C8 0.041(3) 0.044(3) 0.043(3) -0.003(3) 0.013(2) -0.008(3)
C9 0.041(3) 0.029(3) 0.050(3) -0.002(2) 0.014(3) -0.002(2)
C10 0.062(4) 0.043(3) 0.062(4) -0.015(3) 0.023(3) -0.014(3)
C11 0.049(3) 0.042(3) 0.080(4) -0.011(3) 0.018(3) -0.011(3)
C12 0.042(3) 0.044(3) 0.057(3) 0.007(3) 0.008(3) -0.009(3)
C13 0.046(3) 0.056(4) 0.049(3) 0.000(3) 0.013(3) -0.011(3)
C14 0.037(3) 0.060(4) 0.071(4) 0.011(4) -0.001(3) -0.013(3)
C15 0.036(3) 0.040(3) 0.037(3) 0.004(2) 0.013(2) 0.001(2)
C16 0.050(3) 0.041(3) 0.062(4) 0.011(3) 0.031(3) 0.003(3)
C17 0.044(3) 0.035(3) 0.065(4) 0.004(3) 0.023(3) 0.002(2)
C18 0.032(3) 0.050(3) 0.024(3) -0.002(2) 0.007(2) 0.001(2)
C19 0.029(3) 0.052(3) 0.041(3) 0.000(3) 0.012(2) -0.006(2)
C20 0.036(3) 0.044(3) 0.039(3) -0.001(2) 0.006(2) -0.001(2)
C21 0.040(3) 0.046(3) 0.036(3) -0.005(2) 0.009(2) 0.005(3)
C22 0.043(3) 0.045(3) 0.041(3) -0.004(2) 0.014(3) 0.003(2)
C23 0.047(3) 0.051(3) 0.031(3) -0.006(2) 0.011(3) -0.001(3)
C24 0.040(3) 0.037(3) 0.031(3) -0.003(2) 0.004(2) -0.007(2)
C25 0.045(3) 0.052(3) 0.033(3) -0.006(2) 0.011(2) -0.007(3)
C26 0.045(3) 0.046(3) 0.022(2) 0.000(2) 0.007(2) -0.005(3)
Zn1 0.0304(3) 0.0364(3) 0.0341(3) 0.0009(3) 0.0093(2) 0.0015(3)
N1 0.032(2) 0.041(2) 0.033(2) 0.0009(19) 0.0093(18) 0.0020(19)
N2 0.033(2) 0.045(3) 0.036(2) 0.0038(19) 0.0130(19) 0.0013(19)
N3 0.038(2) 0.045(2) 0.040(2) -0.002(2) 0.0096(19) 0.001(2)
N4 0.039(2) 0.041(2) 0.029(2) -0.0011(18) 0.0034(19) -0.004(2)
N5 0.057(3) 0.063(3) 0.044(3) -0.017(2) 0.030(2) -0.017(3)
N6 0.056(3) 0.050(3) 0.052(3) -0.024(2) 0.020(2) -0.022(2)
O1 0.058(2) 0.041(2) 0.058(2) -0.0052(18) 0.0163(19) -0.0167(19)
O2 0.045(2) 0.056(3) 0.134(4) 0.006(3) 0.036(3) -0.007(2)
O3 0.099(4) 0.106(4) 0.140(5) -0.018(4) 0.072(4) -0.049(3)
O4 0.060(3) 0.060(3) 0.091(3) -0.001(2) 0.010(2) -0.031(2)
O5 0.108(4) 0.107(4) 0.089(4) -0.047(3) 0.059(3) -0.050(3)
O6 0.089(3) 0.089(3) 0.078(3) -0.043(3) 0.043(3) -0.043(3)
O1W 0.270(12) 0.231(11) 0.301(13) -0.046(9) 0.110(10) -0.038(9)
O2W 0.71(3) 0.322(17) 0.202(11) -0.025(11) 0.165(16) -0.20(2)

loop_
_atom_type_symbol
_atom_type_description
_atom_type_scat_dispersion_real
_atom_type_scat_dispersion_imag
_atom_type_scat_source
C C 0.0033 0.0016 'International Tables Vol C Tables 4.2.6.8 and 6.1.1.4'
H H 0.0000 0.0000 'International Tables Vol C Tables 4.2.6.8 and 6.1.1.4'
N N 0.0061 0.0033 'International Tables Vol C Tables 4.2.6.8 and 6.1.1.4'
O O 0.0106 0.0060 'International Tables Vol C Tables 4.2.6.8 and 6.1.1.4'
Zn Zn 0.2839 1.4301 'International Tables Vol C Tables 4.2.6.8 and 6.1.1.4'

loop_
_geom_angle_atom_site_label_1
_geom_angle_atom_site_label_2
_geom_angle_atom_site_label_3
_geom_angle
_geom_angle_site_symmetry_1
_geom_angle_site_symmetry_3
O2 C1 O1 127.3(5) . .
O2 C1 C2 120.0(5) . .
O1 C1 C2 112.7(5) . .
C7 C2 C3 118.4(5) . .
C7 C2 C1 120.2(5) . .
C3 C2 C1 121.4(5) . .
C4 C3 C2 120.9(5) . .
C4 C3 H3 119.6 . .
C2 C3 H3 119.6 . .
C3 C4 C5 121.3(5) . .
C3 C4 H4 119.3 . .
C5 C4 H4 119.3 . .
C6 C5 C4 115.9(4) . .
C6 C5 C9 118.6(4) . .
C4 C5 C9 125.5(4) . .
C7 C6 C5 123.0(4) . .
C7 C6 N6 116.8(4) . .
C5 C6 N6 120.2(4) . .
C2 C7 C6 120.5(5) . .
C2 C7 H7 119.7 . .
C6 C7 H7 119.7 . .
C13 C8 C9 122.4(5) . .
C13 C8 N5 117.3(4) . .
C9 C8 N5 120.3(4) . .
C8 C9 C10 116.4(5) . .
C8 C9 C5 118.5(4) . .
C10 C9 C5 125.1(5) . .
C11 C10 C9 120.7(5) . .
C11 C10 H10 119.7 . .
C9 C10 H10 119.7 . .
C10 C11 C12 121.5(5) . .
C10 C11 H11 119.3 . .
C12 C11 H11 119.3 . .
C13 C12 C11 119.2(5) . .
C13 C12 C14 118.8(5) . .
C11 C12 C14 121.9(5) . .
C12 C13 C8 119.7(5) . .
C12 C13 H13 120.2 . .
C8 C13 H13 120.2 . .
O3 C14 O4 124.8(6) . .
O3 C14 C12 118.6(6) . .
O4 C14 C12 116.6(6) . .
N1 C15 N2 110.5(4) . .
N1 C15 H15 124.8 . .
N2 C15 H15 124.8 . .
C17 C16 N2 106.4(4) . .
C17 C16 H16 126.8 . .
N2 C16 H16 126.8 . .
C16 C17 N1 109.4(4) . .
C16 C17 H17 125.3 . .
N1 C17 H17 125.3 . .
C19 C18 C20 120.3(4) . .
C19 C18 N2 120.0(4) . .
C20 C18 N2 119.7(4) . .
C18 C19 C20 119.9(4) . 3_467
C18 C19 H19 120.1 . .
C20 C19 H19 120.1 3_467 .
C18 C20 C19 119.8(5) . 3_467
C18 C20 H20 120.1 . .
C19 C20 H20 120.1 3_467 .
N3 C21 N4 111.6(4) . .
N3 C21 H21 124.2 . .
N4 C21 H21 124.2 . .
C23 C22 N3 110.1(5) . .
C23 C22 H22 125.0 . .
N3 C22 H22 125.0 . .
C22 C23 N4 106.7(4) . .
C22 C23 H23 126.7 . .
N4 C23 H23 126.7 . .
C26 C24 C25 120.1(4) . .
C26 C24 N4 120.1(4) . .
C25 C24 N4 119.9(4) . .
C26 C25 C24 120.4(5) 3_466 .
C26 C25 H25 119.8 3_466 .
C24 C25 H25 119.8 . .
C24 C26 C25 119.5(4) . 3_466
C24 C26 H26 120.3 . .
C25 C26 H26 120.3 3_466 .
O1 Zn1 O4 98.87(17) . 2_746
O1 Zn1 N1 114.46(15) . .
O4 Zn1 N1 130.96(17) 2_746 .
O1 Zn1 N3 108.36(15) . .
O4 Zn1 N3 96.83(17) 2_746 .
N1 Zn1 N3 104.85(16) . .
C15 N1 C17 106.5(4) . .
C15 N1 Zn1 124.7(3) . .
C17 N1 Zn1 128.7(3) . .
C15 N2 C16 107.2(4) . .
C15 N2 C18 126.3(4) . .
C16 N2 C18 126.6(4) . .
C21 N3 C22 105.4(4) . .
C21 N3 Zn1 126.0(3) . .
C22 N3 Zn1 128.4(3) . .
C21 N4 C23 106.2(4) . .
C21 N4 C24 125.6(4) . .
C23 N4 C24 128.0(4) . .
O5 N5 N6 116.9(4) . .
O5 N5 C8 121.7(4) . .
N6 N5 C8 121.4(4) . .
O6 N6 N5 116.9(4) . .
O6 N6 C6 122.1(4) . .
N5 N6 C6 121.0(4) . .
C1 O1 Zn1 131.6(3) . .
C14 O4 Zn1 113.4(4) . 2_756
N5 O5 H5 109.5 . .
N6 O6 H6 109.5 . .

loop_
_geom_bond_atom_site_label_1
_geom_bond_atom_site_label_2
_geom_bond_distance
_geom_bond_site_symmetry_2
C1 O2 1.219(6) .
C1 O1 1.272(6) .
C1 C2 1.516(7) .
C2 C7 1.355(6) .
C2 C3 1.406(7) .
C3 C4 1.368(7) .
C3 H3 0.9300 .
C4 C5 1.403(6) .
C4 H4 0.9300 .
C5 C6 1.390(7) .
C5 C9 1.450(6) .
C6 C7 1.375(7) .
C6 N6 1.413(6) .
C7 H7 0.9300 .
C8 C13 1.392(7) .
C8 C9 1.395(7) .
C8 N5 1.402(6) .
C9 C10 1.406(7) .
C10 C11 1.370(7) .
C10 H10 0.9300 .
C11 C12 1.386(8) .
C11 H11 0.9300 .
C12 C13 1.361(7) .
C12 C14 1.521(8) .
C13 H13 0.9300 .
C14 O3 1.213(7) .
C14 O4 1.236(7) .
C15 N1 1.320(6) .
C15 N2 1.340(6) .
C15 H15 0.9300 .
C16 C17 1.343(7) .
C16 N2 1.378(6) .
C16 H16 0.9300 .
C17 N1 1.366(6) .
C17 H17 0.9300 .
C18 C19 1.372(7) .
C18 C20 1.380(6) .
C18 N2 1.429(6) .
C19 C20 1.383(6) 3_467
C19 H19 0.9300 .
C20 C19 1.383(6) 3_467
C20 H20 0.9300 .
C21 N3 1.312(6) .
C21 N4 1.344(6) .
C21 H21 0.9300 .
C22 C23 1.329(7) .
C22 N3 1.375(6) .
C22 H22 0.9300 .
C23 N4 1.382(6) .
C23 H23 0.9300 .
C24 C26 1.375(6) .
C24 C25 1.383(6) .
C24 N4 1.418(6) .
C25 C26 1.378(7) 3_466
C25 H25 0.9300 .
C26 C25 1.378(7) 3_466
C26 H26 0.9300 .
Zn1 O1 1.933(3) .
Zn1 O4 1.957(4) 2_746
Zn1 N1 2.008(4) .
Zn1 N3 2.020(4) .
N5 O5 1.249(5) .
N5 N6 1.324(6) .
N6 O6 1.246(5) .
O4 Zn1 1.957(4) 2_756
O5 H5 0.8200 .
O6 H6 0.8200 .
